data_4128526
loop_
_publ_author_name
'Klepov, Vladislav V.'
'Pace, Kristen A.'
'Calder, Stuart'
'Felder, Justin B.'
'Loye, Hans-Conrad Zur'

_publ_section_title
;
 3d-Metal Induced Magnetic Ordering on U(IV) Atoms as a Route toward U(IV)
 Magnetic Materials.
;
_journal_issue 9
_journal_name_full 'Journal of the American Chemical Society'
_journal_page_first 3838
_journal_page_last 3842
_journal_paper_doi 10.1021/jacs.9b00345
_journal_volume 141
_journal_year 2019
_chemical_formula_sum 'Cs2 F16 Ni U3'
_chemical_formula_weight 1342.62
_space_group_crystal_system hexagonal
_space_group_IT_number 194
_space_group_name_Hall '-P 6c 2c'
_space_group_name_H-M_alt 'P 63/m m c'
_audit_creation_method SHELXL-2018/1
_cell_angle_alpha 90
_cell_angle_beta 90
_cell_angle_gamma 120
_cell_formula_units_Z 2
_cell_length_a 7.9778(5)
_cell_length_b 7.9778(5)
_cell_length_c 12.9039(10)
_cell_measurement_reflns_used 9881
_cell_measurement_temperature 300(2)
_cell_measurement_theta_max 33.09
_cell_measurement_theta_min 2.95
_cell_volume 711.24(8)
_computing_structure_refinement 'SHELXL-2018/1 (Sheldrick, 2018)'
_diffrn_ambient_temperature 300(2)
_diffrn_measured_fraction_theta_full 0.982
_diffrn_measured_fraction_theta_max 0.986
_diffrn_measurement_device_type 'Bruker APEX-II CCD'
_diffrn_radiation_type MoK\a
_diffrn_radiation_wavelength 0.71073
_diffrn_reflns_av_R_equivalents 0.0238
_diffrn_reflns_av_unetI/netI 0.0061
_diffrn_reflns_Laue_measured_fraction_full 0.982
_diffrn_reflns_Laue_measured_fraction_max 0.986
_diffrn_reflns_limit_h_max 10
_diffrn_reflns_limit_h_min -10
_diffrn_reflns_limit_k_max 10
_diffrn_reflns_limit_k_min -10
_diffrn_reflns_limit_l_max 16
_diffrn_reflns_limit_l_min -16
_diffrn_reflns_number 14740
_diffrn_reflns_point_group_measured_fraction_full 0.982
_diffrn_reflns_point_group_measured_fraction_max 0.986
_diffrn_reflns_theta_full 25.242
_diffrn_reflns_theta_max 27.499
_diffrn_reflns_theta_min 4.322
_exptl_absorpt_coefficient_mu 40.564
_exptl_absorpt_correction_T_max 0.1605
_exptl_absorpt_correction_T_min 0.1007
_exptl_absorpt_correction_type multi-scan
_exptl_absorpt_process_details
;
 Reference: Krause, L., Herbst-Irmer, R., Sheldrick G.M. & Stalke D.,
 J. Appl. Cryst. 48 (2015) 3-10.
;
_exptl_crystal_colour green
_exptl_crystal_density_diffrn 6.269
_exptl_crystal_description plate
_exptl_crystal_F_000 1116
_exptl_crystal_size_max 0.030
_exptl_crystal_size_mid 0.030
_exptl_crystal_size_min 0.010
_refine_diff_density_max 0.806
_refine_diff_density_min -1.569
_refine_diff_density_rms 0.135
_refine_ls_extinction_coef 0.00018(6)
_refine_ls_extinction_expression Fc^*^=kFc[1+0.001xFc^2^\l^3^/sin(2\q)]^-1/4^
_refine_ls_extinction_method 'SHELXL-2018/1 (Sheldrick 2018)'
_refine_ls_goodness_of_fit_ref 1.040
_refine_ls_hydrogen_treatment undef
_refine_ls_matrix_type full
_refine_ls_number_parameters 29
_refine_ls_number_reflns 346
_refine_ls_number_restraints 0
_refine_ls_restrained_S_all 1.040
_refine_ls_R_factor_all 0.0145
_refine_ls_R_factor_gt 0.0145
_refine_ls_shift/su_max 0.000
_refine_ls_shift/su_mean 0.000
_refine_ls_structure_factor_coef Fsqd
_refine_ls_weighting_details 'w=1/[\s^2^(Fo^2^)+15.2074P] where P=(Fo^2^+2Fc^2^)/3'
_refine_ls_weighting_scheme calc
_refine_ls_wR_factor_gt 0.0322
_refine_ls_wR_factor_ref 0.0322
_reflns_Friedel_coverage 0.000
_reflns_number_gt 346
_reflns_number_total 346
_reflns_threshold_expression 'I > 2\s(I)'
_cod_data_source_file ja9b00345_si_003.cif
_cod_data_source_block 1
_cod_original_cell_volume 711.24(10)
_cod_database_code 4128526
_shelx_shelxl_version_number 2018/1
_shelx_space_group_comment
;
The symmetry employed for this shelxl refinement is uniquely defined
by the following loop, which should always be used as a source of
symmetry information in preference to the above space-group names.
They are only intended as comments.
;
_shelx_estimated_absorpt_t_min 0.376
_shelx_estimated_absorpt_t_max 0.687

loop_
_space_group_symop_operation_xyz
'x, y, z'
'-y, x-y, z'
'-x+y, -x, z'
'-x, -y, z+1/2'
'y, -x+y, z+1/2'
'x-y, x, z+1/2'
'y, x, -z'
'x-y, -y, -z'
'-x, -x+y, -z'
'-y, -x, -z+1/2'
'-x+y, y, -z+1/2'
'x, x-y, -z+1/2'
'-x, -y, -z'
'y, -x+y, -z'
'x-y, x, -z'
'x, y, -z-1/2'
'-y, x-y, -z-1/2'
'-x+y, -x, -z-1/2'
'-y, -x, z'
'-x+y, y, z'
'x, x-y, z'
'y, x, z-1/2'
'x-y, -y, z-1/2'
'-x, -x+y, z-1/2'

loop_
_atom_site_label
_atom_site_type_symbol
_atom_site_fract_x
_atom_site_fract_y
_atom_site_fract_z
_atom_site_U_iso_or_equiv
_atom_site_adp_type
_atom_site_occupancy
_atom_site_site_symmetry_order
_atom_site_calc_flag
_atom_site_refinement_flags_posn
_atom_site_refinement_flags_adp
_atom_site_refinement_flags_occupancy
U1 U 0.33966(5) 0.16983(3) 0.250000 0.01028(13) Uani 1 4 d S T P
Cs1 Cs 0.333333 0.666667 0.05957(7) 0.0325(2) Uani 1 6 d S T P
F1 F 0.1754(5) 0.3508(9) 0.250000 0.0204(12) Uani 1 4 d S T P
F2 F 0.000000 0.000000 0.250000 0.0132(19) Uani 1 12 d S T P
F3 F 0.2383(6) 0.1192(3) 0.4127(3) 0.0191(9) Uani 1 2 d S T P
F4 F 0.5521(3) 0.4479(3) 0.1554(3) 0.0151(8) Uani 1 2 d S T P
Ni1 Ni 0.000000 0.000000 0.500000 0.0102(4) Uani 1 12 d S T P

loop_
_atom_site_aniso_label
_atom_site_aniso_U_11
_atom_site_aniso_U_22
_atom_site_aniso_U_33
_atom_site_aniso_U_23
_atom_site_aniso_U_13
_atom_site_aniso_U_12
U1 0.00826(19) 0.01114(16) 0.01048(17) 0.000 0.000 0.00413(9)
Cs1 0.0386(4) 0.0386(4) 0.0204(4) 0.000 0.000 0.01931(18)
F1 0.016(2) 0.021(3) 0.026(3) 0.000 0.000 0.0104(16)
F2 0.011(3) 0.011(3) 0.018(5) 0.000 0.000 0.0054(14)
F3 0.013(2) 0.0258(17) 0.0139(18) 0.0004(8) 0.0009(16) 0.0067(10)
F4 0.0149(13) 0.0149(13) 0.0110(17) 0.0008(8) -0.0008(8) 0.0041(16)
Ni1 0.0111(6) 0.0111(6) 0.0083(9) 0.000 0.000 0.0056(3)

loop_
_atom_type_symbol
_atom_type_description
_atom_type_scat_dispersion_real
_atom_type_scat_dispersion_imag
_atom_type_scat_source
F F 0.0171 0.0103 'International Tables Vol C Tables 4.2.6.8 and 6.1.1.4'
Ni Ni 0.3393 1.1124 'International Tables Vol C Tables 4.2.6.8 and 6.1.1.4'
Cs Cs -0.3680 2.1192 'International Tables Vol C Tables 4.2.6.8 and 6.1.1.4'
U U -9.6767 9.6646 'International Tables Vol C Tables 4.2.6.8 and 6.1.1.4'

loop_
_geom_angle_atom_site_label_1
_geom_angle_atom_site_label_2
_geom_angle_atom_site_label_3
_geom_angle
_geom_angle_site_symmetry_1
_geom_angle_site_symmetry_3
F3 U1 F3 143.1(2) . 16_556
F3 U1 F2 71.55(11) . .
F3 U1 F2 71.55(11) 16_556 .
F3 U1 F4 133.66(11) . .
F3 U1 F4 72.83(12) 16_556 .
F2 U1 F4 128.64(9) . .
F3 U1 F4 72.83(12) . 16_556
F3 U1 F4 133.66(11) 16_556 16_556
F2 U1 F4 128.64(9) . 16_556
F4 U1 F4 62.60(15) . 16_556
F3 U1 F4 72.83(12) . 17_656
F3 U1 F4 133.66(11) 16_556 17_656
F2 U1 F4 128.64(9) . 17_656
F4 U1 F4 102.72(18) . 17_656
F4 U1 F4 71.4(2) 16_556 17_656
F3 U1 F4 133.66(11) . 2_655
F3 U1 F4 72.83(12) 16_556 2_655
F2 U1 F4 128.64(9) . 2_655
F4 U1 F4 71.4(2) . 2_655
F4 U1 F4 102.72(18) 16_556 2_655
F4 U1 F4 62.60(15) 17_656 2_655
F3 U1 F1 81.34(6) . 3
F3 U1 F1 81.34(6) 16_556 3
F2 U1 F1 61.59(13) . 3
F4 U1 F1 144.10(11) . 3
F4 U1 F1 144.10(11) 16_556 3
F4 U1 F1 77.53(15) 17_656 3
F4 U1 F1 77.53(15) 2_655 3
F3 U1 F1 81.34(6) . .
F3 U1 F1 81.34(6) 16_556 .
F2 U1 F1 61.59(13) . .
F4 U1 F1 77.53(15) . .
F4 U1 F1 77.53(15) 16_556 .
F4 U1 F1 144.10(11) 17_656 .
F4 U1 F1 144.10(11) 2_655 .
F1 U1 F1 123.2(3) 3 .
F3 U1 U1 105.91(9) . 3_665
F3 U1 U1 105.90(9) 16_556 3_665
F2 U1 U1 150.0 . 3_665
F4 U1 U1 33.65(8) . 3_665
F4 U1 U1 33.65(8) 16_556 3_665
F4 U1 U1 75.57(10) 17_656 3_665
F4 U1 U1 75.57(10) 2_655 3_665
F1 U1 U1 148.41(13) 3 3_665
F1 U1 U1 88.41(13) . 3_665
F3 U1 U1 105.91(9) . 2_655
F3 U1 U1 105.90(9) 16_556 2_655
F2 U1 U1 150.0 . 2_655
F4 U1 U1 75.57(10) . 2_655
F4 U1 U1 75.57(10) 16_556 2_655
F4 U1 U1 33.65(8) 17_656 2_655
F4 U1 U1 33.65(8) 2_655 2_655
F1 U1 U1 88.41(13) 3 2_655
F1 U1 U1 148.41(13) . 2_655
U1 U1 U1 60.0 3_665 2_655
F3 U1 U1 74.09(9) . 3
F3 U1 U1 74.10(9) 16_556 3
F2 U1 U1 30.0 . 3
F4 U1 U1 146.35(8) . 3
F4 U1 U1 146.35(8) 16_556 3
F4 U1 U1 104.43(10) 17_656 3
F4 U1 U1 104.43(10) 2_655 3
F1 U1 U1 31.59(13) 3 3
F1 U1 U1 91.59(13) . 3
U1 U1 U1 180.0 3_665 3
U1 U1 U1 120.0 2_655 3
F4 Cs1 F4 50.85(12) 15 14_565
F4 Cs1 F4 50.85(12) 15 13_665
F4 Cs1 F4 50.85(12) 14_565 13_665
F4 Cs1 F4 123.93(6) 15 2_665
F4 Cs1 F4 82.52(10) 14_565 2_665
F4 Cs1 F4 123.93(6) 13_665 2_665
F4 Cs1 F4 123.93(6) 15 .
F4 Cs1 F4 123.93(6) 14_565 .
F4 Cs1 F4 82.52(10) 13_665 .
F4 Cs1 F4 106.57(7) 2_665 .
F4 Cs1 F4 82.52(10) 15 3_565
F4 Cs1 F4 123.93(6) 14_565 3_565
F4 Cs1 F4 123.93(6) 13_665 3_565
F4 Cs1 F4 106.57(7) 2_665 3_565
F4 Cs1 F4 106.57(7) . 3_565
F4 Cs1 F1 118.99(9) 15 3_565
F4 Cs1 F1 118.99(9) 14_565 3_565
F4 Cs1 F1 168.10(11) 13_665 3_565
F4 Cs1 F1 53.82(5) 2_665 3_565
F4 Cs1 F1 109.37(11) . 3_565
F4 Cs1 F1 53.82(5) 3_565 3_565
F4 Cs1 F1 168.10(12) 15 2_665
F4 Cs1 F1 118.99(9) 14_565 2_665
F4 Cs1 F1 118.99(9) 13_665 2_665
F4 Cs1 F1 53.82(5) 2_665 2_665
F4 Cs1 F1 53.82(5) . 2_665
F4 Cs1 F1 109.37(11) 3_565 2_665
F1 Cs1 F1 70.22(14) 3_565 2_665
F4 Cs1 F1 118.99(9) 15 .
F4 Cs1 F1 168.10(12) 14_565 .
F4 Cs1 F1 118.99(9) 13_665 .
F4 Cs1 F1 109.37(11) 2_665 .
F4 Cs1 F1 53.82(5) . .
F4 Cs1 F1 53.82(5) 3_565 .
F1 Cs1 F1 70.22(14) 3_565 .
F1 Cs1 F1 70.22(14) 2_665 .
F4 Cs1 F3 47.38(5) 15 5_564
F4 Cs1 F3 47.38(5) 14_565 5_564
F4 Cs1 F3 87.08(10) 13_665 5_564
F4 Cs1 F3 79.31(6) 2_665 5_564
F4 Cs1 F3 169.60(9) . 5_564
F4 Cs1 F3 79.31(6) 3_565 5_564
F1 Cs1 F3 81.03(11) 3_565 5_564
F1 Cs1 F3 133.07(4) 2_665 5_564
F1 Cs1 F3 133.07(4) . 5_564
F4 Cs1 F3 47.38(5) 15 6_554
F4 Cs1 F3 87.08(10) 14_565 6_554
F4 Cs1 F3 47.38(5) 13_665 6_554
F4 Cs1 F3 169.60(9) 2_665 6_554
F4 Cs1 F3 79.31(6) . 6_554
F4 Cs1 F3 79.31(6) 3_565 6_554
F1 Cs1 F3 133.07(4) 3_565 6_554
F1 Cs1 F3 133.07(4) 2_665 6_554
F1 Cs1 F3 81.03(11) . 6_554
F3 Cs1 F3 93.65(9) 5_564 6_554
F4 Cs1 F3 87.08(10) 15 4_664
F4 Cs1 F3 47.38(5) 14_565 4_664
F4 Cs1 F3 47.38(5) 13_665 4_664
F4 Cs1 F3 79.31(6) 2_665 4_664
F4 Cs1 F3 79.31(6) . 4_664
F4 Cs1 F3 169.60(9) 3_565 4_664
F1 Cs1 F3 133.07(4) 3_565 4_664
F1 Cs1 F3 81.03(11) 2_665 4_664
F1 Cs1 F3 133.07(4) . 4_664
F3 Cs1 F3 93.65(9) 5_564 4_664
F3 Cs1 F3 93.65(9) 6_554 4_664
U1 F1 U1 116.8(3) 2 .
U1 F1 Cs1 110.36(5) 2 16_556
U1 F1 Cs1 110.36(5) . 16_556
U1 F1 Cs1 110.36(5) 2 .
U1 F1 Cs1 110.36(5) . .
Cs1 F1 Cs1 96.77(17) 16_556 .
U1 F2 U1 120.0 . 3
U1 F2 U1 120.0 . 2
U1 F2 U1 120.0 3 2
Ni1 F3 U1 142.8(2) . .
Ni1 F3 Cs1 112.97(15) . 4_665
U1 F3 Cs1 104.19(14) . 4_665
U1 F4 U1 112.69(15) 3_665 .
U1 F4 Cs1 110.83(11) 3_665 13_665
U1 F4 Cs1 110.83(11) . 13_665
U1 F4 Cs1 112.04(11) 3_665 .
U1 F4 Cs1 112.04(11) . .
Cs1 F4 Cs1 97.48(10) 13_665 .
F3 Ni1 F3 180.0(2) 15_556 3
F3 Ni1 F3 91.23(17) 15_556 14_556
F3 Ni1 F3 88.77(17) 3 14_556
F3 Ni1 F3 88.77(17) 15_556 2
F3 Ni1 F3 91.23(17) 3 2
F3 Ni1 F3 180.00(19) 14_556 2
F3 Ni1 F3 91.23(17) 15_556 13_556
F3 Ni1 F3 88.77(17) 3 13_556
F3 Ni1 F3 91.23(17) 14_556 13_556
F3 Ni1 F3 88.77(17) 2 13_556
F3 Ni1 F3 88.77(17) 15_556 .
F3 Ni1 F3 91.23(17) 3 .
F3 Ni1 F3 88.77(17) 14_556 .
F3 Ni1 F3 91.23(17) 2 .
F3 Ni1 F3 180.0 13_556 .

loop_
_geom_bond_atom_site_label_1
_geom_bond_atom_site_label_2
_geom_bond_distance
_geom_bond_site_symmetry_2
U1 F3 2.213(4) .
U1 F3 2.213(4) 16_556
U1 F2 2.3467(4) .
U1 F4 2.351(2) .
U1 F4 2.351(2) 16_556
U1 F4 2.351(2) 17_656
U1 F4 2.351(2) 2_655
U1 F1 2.386(3) 3
U1 F1 2.386(3) .
U1 U1 3.9132(7) 3_665
U1 U1 3.9132(7) 2_655
U1 U1 4.0646(7) 3
Cs1 F4 3.194(4) 15
Cs1 F4 3.194(4) 14_565
Cs1 F4 3.194(4) 13_665
Cs1 F4 3.266(4) 2_665
Cs1 F4 3.266(4) .
Cs1 F4 3.266(4) 3_565
Cs1 F1 3.287(4) 3_565
Cs1 F1 3.287(4) 2_665
Cs1 F1 3.287(4) .
Cs1 F3 3.515(4) 5_564
Cs1 F3 3.515(4) 6_554
Cs1 F3 3.515(4) 4_664
F3 Ni1 1.995(4) .
